data_7102328
loop_
_publ_author_name
'Li, Hong-Xi'
'Wu, Hua-Zhou'
'Zhang, Wen-Hua'
'Ren, Zhi-Gang'
'Zhang, Yong'
'Lang, Jian-Ping'

_publ_section_title
;
 Unique formation of two high-nuclearity metallamacrocycles from a
 mononuclear complex [Zn(dmpzdtc)2]
 (dmpzdtc=3,5-dimethylpyrazole-1-dithiocarboxylate) via CS2
 elimination.
;
_journal_issue 47
_journal_name_full 'Chemical communications (Cambridge, England)'
_journal_page_first 5052
_journal_page_last 5054
_journal_paper_doi 10.1039/b710787k
_journal_year 2007
_chemical_formula_moiety 'C120 H176 N48 O8 Zn16, 2(C3 H7 N O), 2(C3 H7 N O)'
_chemical_formula_sum 'C132 H204 N52 O12 Zn16'
_chemical_formula_weight 3757.71
_chemical_name_systematic
;
?
;
_space_group_IT_number 104
_symmetry_cell_setting tetragonal
_symmetry_space_group_name_Hall 'P 4 -2n'
_symmetry_space_group_name_H-M 'P 4 n c'
_atom_sites_solution_hydrogens geom
_atom_sites_solution_primary direct
_atom_sites_solution_secondary difmap
_audit_creation_method SHELXL-97
_cell_angle_alpha 90.00
_cell_angle_beta 90.00
_cell_angle_gamma 90.00
_cell_formula_units_Z 2
_cell_length_a 27.083(4)
_cell_length_b 27.083(4)
_cell_length_c 14.675(3)
_cell_measurement_reflns_used 37253
_cell_measurement_temperature 193(2)
_cell_measurement_theta_max 25.3491
_cell_measurement_theta_min 3.0088
_cell_volume 10764(3)
_computing_structure_refinement 'SHELXL-97 (Sheldrick, 1997)'
_computing_structure_solution 'SHELXS-97 (Sheldrick, 1990)'
_diffrn_ambient_temperature 193(2)
_diffrn_measured_fraction_theta_full 0.998
_diffrn_measured_fraction_theta_max 0.998
_diffrn_measurement_device_type 'Rigaku Mercury'
_diffrn_measurement_method \w
_diffrn_radiation_monochromator graphite
_diffrn_radiation_source 'fine-focus sealed tube'
_diffrn_radiation_type MoK\a
_diffrn_radiation_wavelength 0.71073
_diffrn_reflns_av_R_equivalents 0.0000
_diffrn_reflns_av_sigmaI/netI 0.0434
_diffrn_reflns_limit_h_max 23
_diffrn_reflns_limit_h_min 0
_diffrn_reflns_limit_k_max 32
_diffrn_reflns_limit_k_min 0
_diffrn_reflns_limit_l_max 17
_diffrn_reflns_limit_l_min -16
_diffrn_reflns_number 9648
_diffrn_reflns_theta_full 25.35
_diffrn_reflns_theta_max 25.35
_diffrn_reflns_theta_min 3.01
_diffrn_standards_decay_% 0
_diffrn_standards_interval_count 0
_diffrn_standards_interval_time 0
_diffrn_standards_number 0
_exptl_absorpt_coefficient_mu 1.799
_exptl_absorpt_correction_T_max 0.6619
_exptl_absorpt_correction_T_min 0.5331
_exptl_absorpt_correction_type multi-scan
_exptl_crystal_colour light-yellow
_exptl_crystal_density_diffrn 1.159
_exptl_crystal_density_method 'not measured'
_exptl_crystal_description Block
_exptl_crystal_F_000 3872
_exptl_crystal_size_max 0.40
_exptl_crystal_size_mid 0.36
_exptl_crystal_size_min 0.25
_refine_diff_density_max 0.975
_refine_diff_density_min -0.485
_refine_diff_density_rms 0.093
_refine_ls_abs_structure_details 'Flack H D (1983), Acta Cryst. A39, 876-881'
_refine_ls_abs_structure_Flack 0.007(18)
_refine_ls_extinction_method none
_refine_ls_goodness_of_fit_ref 1.110
_refine_ls_hydrogen_treatment constr
_refine_ls_matrix_type full
_refine_ls_number_parameters 478
_refine_ls_number_reflns 9648
_refine_ls_number_restraints 27
_refine_ls_restrained_S_all 1.113
_refine_ls_R_factor_all 0.0707
_refine_ls_R_factor_gt 0.0624
_refine_ls_shift/su_max 0.020
_refine_ls_shift/su_mean 0.001
_refine_ls_structure_factor_coef Fsqd
_refine_ls_weighting_details 'calc w=1/[\s^2^(Fo^2^)+(0.0885P)^2^+13.9310P] where P=(Fo^2^+2Fc^2^)/3'
_refine_ls_weighting_scheme calc
_refine_ls_wR_factor_gt 0.1615
_refine_ls_wR_factor_ref 0.1666
_reflns_number_gt 8684
_reflns_number_total 9648
_reflns_threshold_expression >2sigma(I)
_cod_data_source_file b710787k.txt
_cod_data_source_block 3
_cod_database_code 7102328

loop_
_symmetry_equiv_pos_as_xyz
'x, y, z'
'-x, -y, z'
'-y, x, z'
'y, -x, z'
'x+1/2, -y+1/2, z+1/2'
'-x+1/2, y+1/2, z+1/2'
'-y+1/2, -x+1/2, z+1/2'
'y+1/2, x+1/2, z+1/2'

loop_
_atom_site_label
_atom_site_type_symbol
_atom_site_fract_x
_atom_site_fract_y
_atom_site_fract_z
_atom_site_U_iso_or_equiv
_atom_site_adp_type
_atom_site_occupancy
_atom_site_symmetry_multiplicity
_atom_site_calc_flag
_atom_site_refinement_flags
Zn1 Zn 1.07225(3) 0.68737(3) 0.67630(6) 0.0451(2) Uani 1 1 d .
Zn2 Zn 0.95656(3) 0.66969(3) 0.65077(6) 0.0434(2) Uani 1 1 d .
Zn3 Zn 0.85190(3) 0.72317(3) 0.62428(6) 0.0408(2) Uani 1 1 d .
Zn4 Zn 0.76060(3) 0.81929(3) 0.65153(6) 0.0411(2) Uani 1 1 d .
O1 O 1.01480(18) 0.70313(19) 0.6032(4) 0.0520(13) Uani 1 1 d .
H1 H 1.0150 0.7242 0.5514 0.062 Uiso 1 1 calc R
O2 O 0.91197(18) 0.72014(17) 0.6964(4) 0.0480(12) Uani 1 1 d .
H2 H 0.9187 0.7407 0.7474 0.058 Uiso 1 1 calc R
N1 N 1.1712(2) 0.6955(2) 0.5925(4) 0.0446(14) Uani 1 1 d .
N2 N 1.1307(2) 0.6656(2) 0.6059(4) 0.0483(14) Uani 1 1 d .
N3 N 1.1293(2) 0.7724(2) 0.7447(4) 0.0459(14) Uani 1 1 d .
N4 N 1.0879(2) 0.7427(2) 0.7586(4) 0.0421(13) Uani 1 1 d .
N5 N 1.0417(2) 0.6317(2) 0.7443(4) 0.0419(13) Uani 1 1 d .
N6 N 0.9917(2) 0.6233(2) 0.7322(4) 0.0450(14) Uani 1 1 d .
N7 N 0.90835(19) 0.6369(2) 0.5695(4) 0.0393(13) Uani 1 1 d .
N8 N 0.8638(2) 0.6607(2) 0.5542(4) 0.0435(13) Uani 1 1 d .
N9 N 0.7939(2) 0.7183(2) 0.7041(4) 0.0465(14) Uani 1 1 d .
N10 N 0.7588(2) 0.7547(2) 0.7142(4) 0.0449(14) Uani 1 1 d .
N11 N 0.8512(2) 0.7855(2) 0.5519(4) 0.0416(13) Uani 1 1 d .
N12 N 0.8152(2) 0.8205(2) 0.5609(4) 0.0419(13) Uani 1 1 d .
C1 C 1.2515(3) 0.6939(4) 0.5134(8) 0.082(3) Uani 1 1 d .
H1A H 1.2546 0.7270 0.5397 0.123 Uiso 1 1 calc R
H1B H 1.2528 0.6961 0.4468 0.123 Uiso 1 1 calc R
H1C H 1.2787 0.6731 0.5351 0.123 Uiso 1 1 calc R
C2 C 1.2037(3) 0.6718(3) 0.5415(6) 0.056(2) Uani 1 1 d .
C3 C 1.1834(3) 0.6250(3) 0.5201(6) 0.062(2) Uani 1 1 d .
H3 H 1.1982 0.5997 0.4844 0.074 Uiso 1 1 calc R
C4 C 1.1387(3) 0.6235(3) 0.5608(6) 0.0527(19) Uani 1 1 d .
C5 C 1.1006(4) 0.5818(4) 0.5602(7) 0.078(3) Uani 1 1 d .
H5A H 1.1045 0.5616 0.6152 0.118 Uiso 1 1 calc R
H5B H 1.1055 0.5611 0.5062 0.118 Uiso 1 1 calc R
H5C H 1.0673 0.5959 0.5590 0.118 Uiso 1 1 calc R
C6 C 1.1680(3) 0.8476(3) 0.8117(7) 0.067(2) Uani 1 1 d .
H6A H 1.1995 0.8327 0.8298 0.100 Uiso 1 1 calc R
H6B H 1.1589 0.8733 0.8556 0.100 Uiso 1 1 calc R
H6C H 1.1713 0.8622 0.7509 0.100 Uiso 1 1 calc R
C7 C 1.1281(3) 0.8080(3) 0.8098(5) 0.0457(17) Uani 1 1 d .
C8 C 1.0862(3) 0.8006(3) 0.8648(5) 0.055(2) Uani 1 1 d .
H8 H 1.0763 0.8200 0.9155 0.066 Uiso 1 1 calc R
C9 C 1.0629(3) 0.7601(3) 0.8311(5) 0.0497(18) Uani 1 1 d .
C10 C 1.0178(3) 0.7372(4) 0.8662(6) 0.067(2) Uani 1 1 d .
H10A H 1.0094 0.7084 0.8287 0.100 Uiso 1 1 calc R
H10B H 0.9907 0.7611 0.8641 0.100 Uiso 1 1 calc R
H10C H 1.0231 0.7266 0.9293 0.100 Uiso 1 1 calc R
C11 C 1.1142(3) 0.5954(3) 0.8217(6) 0.060(2) Uani 1 1 d .
H11A H 1.1335 0.5931 0.7654 0.090 Uiso 1 1 calc R
H11B H 1.1214 0.5668 0.8605 0.090 Uiso 1 1 calc R
H11C H 1.1230 0.6258 0.8541 0.090 Uiso 1 1 calc R
C12 C 1.0596(3) 0.5961(3) 0.7986(5) 0.0465(17) Uani 1 1 d .
C13 C 1.0218(3) 0.5650(3) 0.8234(5) 0.0436(16) Uani 1 1 d .
H13 H 1.0241 0.5372 0.8627 0.052 Uiso 1 1 calc R
C14 C 0.9797(3) 0.5818(3) 0.7800(5) 0.0438(16) Uani 1 1 d .
C15 C 0.9286(3) 0.5635(3) 0.7794(7) 0.056(2) Uani 1 1 d .
H15A H 0.9126 0.5721 0.8372 0.085 Uiso 1 1 calc R
H15B H 0.9287 0.5276 0.7719 0.085 Uiso 1 1 calc R
H15C H 0.9105 0.5787 0.7289 0.085 Uiso 1 1 calc R
C16 C 0.9505(3) 0.5580(3) 0.5309(7) 0.067(3) Uani 1 1 d .
H16A H 0.9788 0.5733 0.5003 0.101 Uiso 1 1 calc R
H16B H 0.9418 0.5272 0.4998 0.101 Uiso 1 1 calc R
H16C H 0.9591 0.5509 0.5944 0.101 Uiso 1 1 calc R
C17 C 0.9071(3) 0.5928(3) 0.5282(5) 0.0457(16) Uani 1 1 d .
C18 C 0.8613(3) 0.5873(3) 0.4839(7) 0.064(2) Uani 1 1 d .
H18 H 0.8508 0.5604 0.4473 0.077 Uiso 1 1 calc R
C19 C 0.8352(3) 0.6290(3) 0.5047(6) 0.054(2) Uani 1 1 d .
C20 C 0.7849(4) 0.6431(4) 0.4783(9) 0.089(4) Uani 1 1 d .
H20A H 0.7841 0.6784 0.4637 0.133 Uiso 1 1 calc R
H20B H 0.7622 0.6364 0.5288 0.133 Uiso 1 1 calc R
H20C H 0.7748 0.6240 0.4247 0.133 Uiso 1 1 calc R
C21 C 0.8151(4) 0.6390(4) 0.7742(9) 0.097(4) Uani 1 1 d .
H21A H 0.8475 0.6473 0.7486 0.145 Uiso 1 1 calc R
H21B H 0.8013 0.6106 0.7417 0.145 Uiso 1 1 calc R
H21C H 0.8187 0.6309 0.8389 0.145 Uiso 1 1 calc R
C22 C 0.7815(4) 0.6820(3) 0.7642(7) 0.070(3) Uani 1 1 d .
C23 C 0.7410(4) 0.6955(4) 0.8115(7) 0.079(3) Uani 1 1 d .
H23 H 0.7250 0.6771 0.8581 0.095 Uiso 1 1 calc R
C24 C 0.7272(3) 0.7416(3) 0.7787(6) 0.0543(19) Uani 1 1 d .
C25 C 0.6841(4) 0.7745(4) 0.8034(7) 0.079(3) Uani 1 1 d .
H25A H 0.6654 0.7826 0.7483 0.119 Uiso 1 1 calc R
H25B H 0.6964 0.8050 0.8314 0.119 Uiso 1 1 calc R
H25C H 0.6626 0.7573 0.8467 0.119 Uiso 1 1 calc R
C26 C 0.9288(3) 0.7732(4) 0.4649(7) 0.067(2) Uani 1 1 d .
H26A H 0.9581 0.7861 0.4961 0.100 Uiso 1 1 calc R
H26B H 0.9335 0.7757 0.3988 0.100 Uiso 1 1 calc R
H26C H 0.9239 0.7386 0.4818 0.100 Uiso 1 1 calc R
C27 C 0.8847(3) 0.8026(3) 0.4923(5) 0.0497(18) Uani 1 1 d .
C28 C 0.8702(3) 0.8486(3) 0.4633(5) 0.055(2) Uani 1 1 d .
H28 H 0.8870 0.8692 0.4209 0.066 Uiso 1 1 calc R
C29 C 0.8265(3) 0.8591(3) 0.5077(5) 0.0471(18) Uani 1 1 d .
C30 C 0.7932(4) 0.9043(3) 0.5020(6) 0.068(2) Uani 1 1 d .
H30A H 0.7651 0.8971 0.4620 0.102 Uiso 1 1 calc R
H30B H 0.8119 0.9322 0.4773 0.102 Uiso 1 1 calc R
H30C H 0.7810 0.9126 0.5630 0.102 Uiso 1 1 calc R
O3 O 0.8088(6) 1.0262(6) 0.6729(12) 0.103(3) Uiso 0.50 1 d PD
C31 C 0.9100(8) 0.9523(7) 0.6927(16) 0.103(3) Uiso 0.50 1 d PD
H31A H 0.9105 0.9598 0.7580 0.155 Uiso 0.50 1 calc PR
H31B H 0.9434 0.9553 0.6678 0.155 Uiso 0.50 1 calc PR
H31C H 0.8979 0.9186 0.6835 0.155 Uiso 0.50 1 calc PR
C32 C 0.8866(9) 0.9984(9) 0.5554(11) 0.103(3) Uiso 0.50 1 d PD
H32A H 0.8658 0.9778 0.5162 0.155 Uiso 0.50 1 calc PR
H32B H 0.9214 0.9929 0.5403 0.155 Uiso 0.50 1 calc PR
H32C H 0.8784 1.0333 0.5456 0.155 Uiso 0.50 1 calc PR
C33 C 0.8430(7) 1.0089(8) 0.6960(14) 0.103(3) Uiso 0.50 1 d PD
H33 H 0.8485 1.0103 0.7598 0.124 Uiso 0.50 1 calc PR
N13 N 0.8783(6) 0.9860(5) 0.6476(10) 0.103(3) Uiso 0.50 1 d PD
O4 O 1.0213(9) 0.7113(9) 0.3985(16) 0.150(5) Uiso 0.50 1 d PD
N14 N 1.0127(6) 0.7241(7) 0.2401(16) 0.150(5) Uiso 0.50 1 d PD
C35 C 0.9966(11) 0.6980(10) 0.1615(16) 0.150(5) Uiso 0.50 1 d PD
H35A H 1.0041 0.7175 0.1069 0.224 Uiso 0.50 1 calc PR
H35B H 0.9609 0.6925 0.1652 0.224 Uiso 0.50 1 calc PR
H35C H 1.0136 0.6662 0.1582 0.224 Uiso 0.50 1 calc PR
C34 C 1.0302(12) 0.7732(8) 0.229(2) 0.150(5) Uiso 0.50 1 d PD
H34A H 1.0241 0.7919 0.2851 0.224 Uiso 0.50 1 calc PR
H34B H 1.0128 0.7889 0.1783 0.224 Uiso 0.50 1 calc PR
H34C H 1.0657 0.7726 0.2164 0.224 Uiso 0.50 1 calc PR
C36 C 1.0075(12) 0.7046(10) 0.3223(16) 0.150(5) Uiso 0.50 1 d PD
H36 H 0.9863 0.6767 0.3198 0.180 Uiso 0.50 1 calc PR

loop_
_atom_site_aniso_label
_atom_site_aniso_U_11
_atom_site_aniso_U_22
_atom_site_aniso_U_33
_atom_site_aniso_U_23
_atom_site_aniso_U_13
_atom_site_aniso_U_12
Zn1 0.0355(4) 0.0422(4) 0.0575(5) 0.0006(4) -0.0034(3) -0.0068(3)
Zn2 0.0337(4) 0.0378(4) 0.0589(5) 0.0021(4) -0.0083(4) 0.0000(3)
Zn3 0.0346(4) 0.0376(4) 0.0502(5) 0.0009(3) -0.0020(3) 0.0033(3)
Zn4 0.0371(4) 0.0348(4) 0.0514(5) 0.0026(4) -0.0018(4) 0.0039(3)
O1 0.046(3) 0.059(3) 0.051(3) 0.012(2) -0.008(2) -0.006(2)
O2 0.047(3) 0.045(3) 0.052(3) 0.001(2) -0.011(2) 0.006(2)
N1 0.036(3) 0.045(3) 0.053(4) -0.004(3) -0.002(3) -0.007(2)
N2 0.046(3) 0.048(3) 0.051(4) -0.005(3) -0.003(3) -0.011(3)
N3 0.044(3) 0.043(3) 0.051(4) 0.001(3) -0.006(3) -0.008(3)
N4 0.029(3) 0.043(3) 0.054(4) -0.006(3) -0.001(3) -0.002(2)
N5 0.031(3) 0.047(3) 0.048(3) -0.002(3) -0.002(2) -0.005(2)
N6 0.041(3) 0.037(3) 0.057(4) 0.000(3) -0.002(3) -0.006(2)
N7 0.028(3) 0.035(3) 0.054(4) -0.003(2) 0.000(2) 0.003(2)
N8 0.036(3) 0.043(3) 0.051(4) -0.008(3) -0.001(3) 0.000(2)
N9 0.047(3) 0.042(3) 0.051(4) 0.004(3) -0.002(3) 0.010(3)
N10 0.036(3) 0.041(3) 0.058(4) 0.010(3) 0.000(3) 0.003(2)
N11 0.036(3) 0.039(3) 0.051(4) 0.001(3) -0.003(3) 0.004(2)
N12 0.047(3) 0.037(3) 0.042(3) 0.001(2) -0.003(3) -0.001(2)
C1 0.051(5) 0.086(7) 0.109(8) -0.033(6) 0.023(5) -0.012(5)
C2 0.052(5) 0.051(5) 0.065(5) -0.010(4) 0.008(4) -0.004(4)
C3 0.071(6) 0.043(4) 0.072(6) -0.014(4) 0.012(4) -0.008(4)
C4 0.066(5) 0.038(4) 0.054(5) -0.004(3) 0.004(4) -0.007(4)
C5 0.093(8) 0.068(6) 0.074(6) -0.019(5) 0.014(5) -0.039(5)
C6 0.056(5) 0.061(6) 0.083(7) -0.023(5) 0.001(5) -0.009(4)
C7 0.047(4) 0.045(4) 0.045(4) -0.005(3) -0.010(3) -0.002(3)
C8 0.051(5) 0.075(6) 0.040(4) -0.007(4) 0.006(3) 0.000(4)
C9 0.039(4) 0.054(5) 0.056(5) 0.001(4) -0.005(3) 0.001(3)
C10 0.042(5) 0.100(7) 0.058(5) 0.000(5) 0.006(4) -0.014(5)
C11 0.049(5) 0.074(6) 0.058(5) 0.013(4) -0.006(4) 0.001(4)
C12 0.040(4) 0.039(4) 0.060(5) -0.002(3) -0.005(3) 0.006(3)
C13 0.036(4) 0.045(4) 0.050(4) 0.004(3) -0.003(3) -0.004(3)
C14 0.040(4) 0.038(4) 0.053(4) 0.005(3) 0.004(3) 0.005(3)
C15 0.037(4) 0.055(5) 0.078(6) 0.005(4) -0.005(4) 0.000(3)
C16 0.051(5) 0.055(5) 0.097(7) -0.018(5) -0.016(5) 0.023(4)
C17 0.043(4) 0.044(4) 0.050(4) -0.004(3) -0.002(3) -0.002(3)
C18 0.052(5) 0.057(5) 0.084(7) -0.023(5) -0.009(4) -0.005(4)
C19 0.043(4) 0.049(5) 0.070(5) -0.004(4) -0.009(4) 0.002(3)
C20 0.052(6) 0.097(8) 0.117(9) -0.033(7) -0.031(6) 0.015(5)
C21 0.118(9) 0.051(6) 0.120(10) 0.035(6) 0.057(8) 0.029(6)
C22 0.076(6) 0.036(4) 0.097(7) 0.025(4) 0.020(5) 0.018(4)
C23 0.077(7) 0.073(6) 0.087(7) 0.043(5) 0.035(5) 0.029(5)
C24 0.052(5) 0.051(5) 0.060(5) 0.017(4) 0.007(4) 0.003(4)
C25 0.081(7) 0.079(7) 0.077(7) 0.010(5) 0.031(5) 0.024(5)
C26 0.063(6) 0.074(6) 0.064(6) 0.004(5) -0.002(4) 0.013(4)
C27 0.043(4) 0.064(5) 0.043(4) 0.004(3) -0.002(3) -0.003(3)
C28 0.068(5) 0.051(5) 0.045(4) 0.009(4) 0.001(4) -0.012(4)
C29 0.060(5) 0.043(4) 0.039(4) -0.003(3) 0.001(3) -0.013(3)
C30 0.100(7) 0.042(5) 0.062(6) 0.014(4) -0.009(5) 0.006(5)

loop_
_atom_type_symbol
_atom_type_description
_atom_type_scat_dispersion_real
_atom_type_scat_dispersion_imag
_atom_type_scat_source
C C 0.0033 0.0016 'International Tables Vol C Tables 4.2.6.8 and 6.1.1.4'
H H 0.0000 0.0000 'International Tables Vol C Tables 4.2.6.8 and 6.1.1.4'
N N 0.0061 0.0033 'International Tables Vol C Tables 4.2.6.8 and 6.1.1.4'
O O 0.0106 0.0060 'International Tables Vol C Tables 4.2.6.8 and 6.1.1.4'
Zn Zn 0.2839 1.4301 'International Tables Vol C Tables 4.2.6.8 and 6.1.1.4'

loop_
_geom_angle_atom_site_label_1
_geom_angle_atom_site_label_2
_geom_angle_atom_site_label_3
_geom_angle
_geom_angle_site_symmetry_1
_geom_angle_site_symmetry_3
O1 Zn1 N4 110.2(2) . .
O1 Zn1 N2 114.7(2) . .
N4 Zn1 N2 112.0(2) . .
O1 Zn1 N5 96.3(2) . .
N4 Zn1 N5 111.0(2) . .
N2 Zn1 N5 111.7(2) . .
O2 Zn2 O1 107.4(2) . .
O2 Zn2 N6 122.5(2) . .
O1 Zn2 N6 97.0(2) . .
O2 Zn2 N7 96.5(2) . .
O1 Zn2 N7 121.8(2) . .
N6 Zn2 N7 113.4(2) . .
O2 Zn3 N9 110.0(2) . .
O2 Zn3 N11 109.5(2) . .
N9 Zn3 N11 111.5(2) . .
O2 Zn3 N8 96.3(2) . .
N9 Zn3 N8 112.2(2) . .
N11 Zn3 N8 116.3(3) . .
N3 Zn4 N10 107.8(3) 4_575 .
N3 Zn4 N1 110.7(2) 4_575 4_575
N10 Zn4 N1 107.2(2) . 4_575
N3 Zn4 N12 109.3(2) 4_575 .
N10 Zn4 N12 110.2(2) . .
N1 Zn4 N12 111.5(3) 4_575 .
Zn1 O1 Zn2 110.5(2) . .
Zn1 O1 H1 124.8 . .
Zn2 O1 H1 124.8 . .
Zn3 O2 Zn2 111.2(2) . .
Zn3 O2 H2 124.4 . .
Zn2 O2 H2 124.4 . .
C2 N1 N2 109.1(6) . .
C2 N1 Zn4 126.3(5) . 3_755
N2 N1 Zn4 124.4(5) . 3_755
C4 N2 N1 107.6(6) . .
C4 N2 Zn1 129.9(5) . .
N1 N2 Zn1 122.4(5) . .
C7 N3 N4 106.6(6) . .
C7 N3 Zn4 128.2(5) . 3_755
N4 N3 Zn4 125.1(5) . 3_755
C9 N4 N3 108.6(6) . .
C9 N4 Zn1 130.0(5) . .
N3 N4 Zn1 121.4(4) . .
C12 N5 N6 108.1(6) . .
C12 N5 Zn1 133.8(5) . .
N6 N5 Zn1 117.9(4) . .
C14 N6 N5 107.6(6) . .
C14 N6 Zn2 136.0(5) . .
N5 N6 Zn2 116.3(4) . .
C17 N7 N8 108.6(5) . .
C17 N7 Zn2 133.6(5) . .
N8 N7 Zn2 117.6(4) . .
C19 N8 N7 106.8(6) . .
C19 N8 Zn3 135.3(5) . .
N7 N8 Zn3 116.6(4) . .
C22 N9 N10 106.0(6) . .
C22 N9 Zn3 129.2(5) . .
N10 N9 Zn3 124.7(4) . .
C24 N10 N9 109.4(6) . .
C24 N10 Zn4 125.9(5) . .
N9 N10 Zn4 124.4(4) . .
C27 N11 N12 107.8(6) . .
C27 N11 Zn3 129.2(5) . .
N12 N11 Zn3 122.9(4) . .
C29 N12 N11 108.8(6) . .
C29 N12 Zn4 125.0(5) . .
N11 N12 Zn4 125.7(4) . .
C2 C1 H1A 109.5 . .
C2 C1 H1B 109.5 . .
H1A C1 H1B 109.5 . .
C2 C1 H1C 109.5 . .
H1A C1 H1C 109.5 . .
H1B C1 H1C 109.5 . .
N1 C2 C3 107.5(7) . .
N1 C2 C1 122.9(7) . .
C3 C2 C1 129.5(8) . .
C4 C3 C2 106.0(7) . .
C4 C3 H3 127.0 . .
C2 C3 H3 127.0 . .
N2 C4 C3 109.8(7) . .
N2 C4 C5 121.5(8) . .
C3 C4 C5 128.7(8) . .
C4 C5 H5A 109.5 . .
C4 C5 H5B 109.5 . .
H5A C5 H5B 109.5 . .
C4 C5 H5C 109.5 . .
H5A C5 H5C 109.5 . .
H5B C5 H5C 109.5 . .
C7 C6 H6A 109.5 . .
C7 C6 H6B 109.5 . .
H6A C6 H6B 109.5 . .
C7 C6 H6C 109.5 . .
H6A C6 H6C 109.5 . .
H6B C6 H6C 109.5 . .
N3 C7 C8 108.8(7) . .
N3 C7 C6 119.7(7) . .
C8 C7 C6 131.6(7) . .
C9 C8 C7 106.4(7) . .
C9 C8 H8 126.8 . .
C7 C8 H8 126.8 . .
N4 C9 C8 109.6(7) . .
N4 C9 C10 123.3(7) . .
C8 C9 C10 127.1(8) . .
C9 C10 H10A 109.5 . .
C9 C10 H10B 109.5 . .
H10A C10 H10B 109.5 . .
C9 C10 H10C 109.5 . .
H10A C10 H10C 109.5 . .
H10B C10 H10C 109.5 . .
C12 C11 H11A 109.5 . .
C12 C11 H11B 109.5 . .
H11A C11 H11B 109.5 . .
C12 C11 H11C 109.5 . .
H11A C11 H11C 109.5 . .
H11B C11 H11C 109.5 . .
N5 C12 C13 109.2(6) . .
N5 C12 C11 119.7(7) . .
C13 C12 C11 131.2(7) . .
C12 C13 C14 106.8(6) . .
C12 C13 H13 126.6 . .
C14 C13 H13 126.6 . .
N6 C14 C13 108.2(6) . .
N6 C14 C15 120.0(7) . .
C13 C14 C15 131.8(7) . .
C14 C15 H15A 109.5 . .
C14 C15 H15B 109.5 . .
H15A C15 H15B 109.5 . .
C14 C15 H15C 109.5 . .
H15A C15 H15C 109.5 . .
H15B C15 H15C 109.5 . .
C17 C16 H16A 109.5 . .
C17 C16 H16B 109.5 . .
H16A C16 H16B 109.5 . .
C17 C16 H16C 109.5 . .
H16A C16 H16C 109.5 . .
H16B C16 H16C 109.5 . .
N7 C17 C18 108.9(7) . .
N7 C17 C16 121.7(7) . .
C18 C17 C16 129.3(7) . .
C19 C18 C17 105.5(7) . .
C19 C18 H18 127.3 . .
C17 C18 H18 127.3 . .
C18 C19 N8 110.1(7) . .
C18 C19 C20 129.6(8) . .
N8 C19 C20 120.2(8) . .
C19 C20 H20A 109.5 . .
C19 C20 H20B 109.5 . .
H20A C20 H20B 109.5 . .
C19 C20 H20C 109.5 . .
H20A C20 H20C 109.5 . .
H20B C20 H20C 109.5 . .
C22 C21 H21A 109.5 . .
C22 C21 H21B 109.5 . .
H21A C21 H21B 109.5 . .
C22 C21 H21C 109.5 . .
H21A C21 H21C 109.5 . .
H21B C21 H21C 109.5 . .
C23 C22 N9 109.7(7) . .
C23 C22 C21 131.4(8) . .
N9 C22 C21 118.5(8) . .
C22 C23 C24 106.5(8) . .
C22 C23 H23 126.8 . .
C24 C23 H23 126.7 . .
N10 C24 C23 108.4(7) . .
N10 C24 C25 120.8(7) . .
C23 C24 C25 130.8(8) . .
C24 C25 H25A 109.5 . .
C24 C25 H25B 109.5 . .
H25A C25 H25B 109.5 . .
C24 C25 H25C 109.5 . .
H25A C25 H25C 109.5 . .
H25B C25 H25C 109.5 . .
C27 C26 H26A 109.5 . .
C27 C26 H26B 109.5 . .
H26A C26 H26B 109.5 . .
C27 C26 H26C 109.5 . .
H26A C26 H26C 109.5 . .
H26B C26 H26C 109.5 . .
N11 C27 C28 108.8(7) . .
N11 C27 C26 122.2(7) . .
C28 C27 C26 129.0(8) . .
C27 C28 C29 106.6(7) . .
C27 C28 H28 126.7 . .
C29 C28 H28 126.7 . .
N12 C29 C28 108.1(7) . .
N12 C29 C30 121.6(7) . .
C28 C29 C30 130.3(7) . .
C29 C30 H30A 109.5 . .
C29 C30 H30B 109.5 . .
H30A C30 H30B 109.5 . .
C29 C30 H30C 109.5 . .
H30A C30 H30C 109.5 . .
H30B C30 H30C 109.5 . .
N13 C31 H31A 109.5 . .
N13 C31 H31B 109.5 . .
H31A C31 H31B 109.5 . .
N13 C31 H31C 109.5 . .
H31A C31 H31C 109.5 . .
H31B C31 H31C 109.5 . .
N13 C32 H32A 109.5 . .
N13 C32 H32B 109.5 . .
H32A C32 H32B 109.5 . .
N13 C32 H32C 109.5 . .
H32A C32 H32C 109.5 . .
H32B C32 H32C 109.5 . .
O3 C33 N13 129.7(19) . .
O3 C33 H33 115.2 . .
N13 C33 H33 115.1 . .
C33 N13 C32 120.6(10) . .
C33 N13 C31 118.8(10) . .
C32 N13 C31 120.4(17) . .
C36 N14 C34 120.8(12) . .
C36 N14 C35 120.6(12) . .
C34 N14 C35 118(2) . .
N14 C35 H35A 109.5 . .
N14 C35 H35B 109.5 . .
H35A C35 H35B 109.5 . .
N14 C35 H35C 109.5 . .
H35A C35 H35C 109.5 . .
H35B C35 H35C 109.5 . .
N14 C34 H34A 109.4 . .
N14 C34 H34B 109.5 . .
H34A C34 H34B 109.5 . .
N14 C34 H34C 109.5 . .
H34A C34 H34C 109.5 . .
H34B C34 H34C 109.5 . .
O4 C36 N14 140(3) . .
O4 C36 H36 110.2 . .
N14 C36 H36 110.3 . .

loop_
_geom_bond_atom_site_label_1
_geom_bond_atom_site_label_2
_geom_bond_distance
_geom_bond_site_symmetry_2
Zn1 O1 1.938(5) .
Zn1 N4 1.971(6) .
Zn1 N2 1.980(6) .
Zn1 N5 1.988(6) .
Zn2 O2 1.943(5) .
Zn2 O1 1.948(5) .
Zn2 N6 1.978(6) .
Zn2 N7 1.978(6) .
Zn3 O2 1.943(5) .
Zn3 N9 1.963(6) .
Zn3 N11 1.995(6) .
Zn3 N8 2.006(6) .
Zn4 N3 1.977(6) 4_575
Zn4 N10 1.977(6) .
Zn4 N1 1.982(6) 4_575
Zn4 N12 1.988(6) .
O1 H1 0.9500 .
O2 H2 0.9500 .
N1 C2 1.322(10) .
N1 N2 1.376(8) .
N1 Zn4 1.982(6) 3_755
N2 C4 1.337(10) .
N3 C7 1.359(9) .
N3 N4 1.394(8) .
N3 Zn4 1.977(6) 3_755
N4 C9 1.347(10) .
N5 C12 1.341(9) .
N5 N6 1.383(8) .
N6 C14 1.363(9) .
N7 C17 1.341(9) .
N7 N8 1.386(8) .
N8 C19 1.366(10) .
N9 C22 1.364(10) .
N9 N10 1.378(8) .
N10 C24 1.323(10) .
N11 C27 1.343(10) .
N11 N12 1.366(8) .
N12 C29 1.339(10) .
C1 C2 1.486(12) .
C1 H1A 0.9800 .
C1 H1B 0.9800 .
C1 H1C 0.9800 .
C2 C3 1.418(11) .
C3 C4 1.350(12) .
C3 H3 0.9500 .
C4 C5 1.529(11) .
C5 H5A 0.9800 .
C5 H5B 0.9800 .
C5 H5C 0.9800 .
C6 C7 1.523(11) .
C6 H6A 0.9800 .
C6 H6B 0.9800 .
C6 H6C 0.9800 .
C7 C8 1.405(11) .
C8 C9 1.357(12) .
C8 H8 0.9500 .
C9 C10 1.464(11) .
C10 H10A 0.9800 .
C10 H10B 0.9800 .
C10 H10C 0.9800 .
C11 C12 1.518(10) .
C11 H11A 0.9800 .
C11 H11B 0.9800 .
C11 H11C 0.9800 .
C12 C13 1.376(10) .
C13 C14 1.382(10) .
C13 H13 0.9500 .
C14 C15 1.470(10) .
C15 H15A 0.9800 .
C15 H15B 0.9800 .
C15 H15C 0.9800 .
C16 C17 1.506(10) .
C16 H16A 0.9800 .
C16 H16B 0.9800 .
C16 H16C 0.9800 .
C17 C18 1.409(11) .
C18 C19 1.367(12) .
C18 H18 0.9500 .
C19 C20 1.465(12) .
C20 H20A 0.9800 .
C20 H20B 0.9800 .
C20 H20C 0.9800 .
C21 C22 1.483(12) .
C21 H21A 0.9800 .
C21 H21B 0.9800 .
C21 H21C 0.9800 .
C22 C23 1.348(13) .
C23 C24 1.390(12) .
C23 H23 0.9500 .
C24 C25 1.513(12) .
C25 H25A 0.9800 .
C25 H25B 0.9800 .
C25 H25C 0.9800 .
C26 C27 1.492(12) .
C26 H26A 0.9800 .
C26 H26B 0.9800 .
C26 H26C 0.9800 .
C27 C28 1.373(11) .
C28 C29 1.381(11) .
C28 H28 0.9500 .
C29 C30 1.523(12) .
C30 H30A 0.9800 .
C30 H30B 0.9800 .
C30 H30C 0.9800 .
O3 C33 1.091(15) .
C31 N13 1.415(10) .
C31 H31A 0.9800 .
C31 H31B 0.9800 .
C31 H31C 0.9800 .
C32 N13 1.413(10) .
C32 H32A 0.9800 .
C32 H32B 0.9800 .
C32 H32C 0.9800 .
C33 N13 1.344(15) .
C33 H33 0.9500 .
O4 C36 1.193(17) .
N14 C36 1.323(16) .
N14 C34 1.421(10) .
N14 C35 1.421(10) .
C35 H35A 0.9800 .
C35 H35B 0.9800 .
C35 H35C 0.9800 .
C34 H34A 0.9800 .
C34 H34B 0.9800 .
C34 H34C 0.9800 .
C36 H36 0.9500 .
